data_7114486
loop_
_publ_author_name
'Xu, Hong-Wu'
'Chen, Zhong-Ning'
'Ishizaka, Shoji'
'Kitamura, Noboru'
'Wu, Ji-Gui'

_publ_section_title
;
 Self-assembly luminescent heteroheptanuclear complexes with metal
 diphosphine and metal thiolate as components
;
_journal_issue 17
_journal_name_full 'Chemical Communications'
_journal_page_first 1934
_journal_paper_doi 10.1039/b204369f
_journal_year 2002
_chemical_formula_sum 'C56 H59 Ag2 F12 N3 P4 Pd S2 Sb2'
_chemical_formula_weight 1755.70
_chemical_name_systematic
;
?
;
_space_group_IT_number 2
_symmetry_cell_setting triclinic
_symmetry_space_group_name_Hall '-P 1'
_symmetry_space_group_name_H-M 'P -1'
_atom_sites_solution_hydrogens geom
_atom_sites_solution_primary direct
_atom_sites_solution_secondary difmap
_audit_creation_method SHELXL-97
_cell_angle_alpha 76.519(1)
_cell_angle_beta 80.332(1)
_cell_angle_gamma 87.382(1)
_cell_formula_units_Z 2
_cell_length_a 12.6483(2)
_cell_length_b 16.3639(3)
_cell_length_c 16.4721(3)
_cell_measurement_reflns_used 7652
_cell_measurement_temperature 293(2)
_cell_measurement_theta_max 24.98
_cell_measurement_theta_min 1.28
_cell_volume 3268.22(10)
_computing_cell_refinement 'Siemens SMART & SAINT'
_computing_data_collection 'Siemens SMART'
_computing_data_reduction 'Siemens XPREP'
_computing_molecular_graphics 'Bruker SHELXTL'
_computing_publication_material 'Bruker SHELXTL'
_computing_structure_refinement 'Siemens SHELXTL'
_computing_structure_solution 'Siemens SHELXTL'
_diffrn_ambient_temperature 293(2)
_diffrn_measured_fraction_theta_full 0.989
_diffrn_measured_fraction_theta_max 0.989
_diffrn_measurement_device_type 'Siemens SMART CCD'
_diffrn_measurement_method 'phi and omega scans'
_diffrn_radiation_monochromator graphite
_diffrn_radiation_source 'fine-focus sealed tube'
_diffrn_radiation_type MoK\a
_diffrn_radiation_wavelength 0.71073
_diffrn_reflns_av_R_equivalents 0.0245
_diffrn_reflns_av_sigmaI/netI 0.0452
_diffrn_reflns_limit_h_max 13
_diffrn_reflns_limit_h_min -15
_diffrn_reflns_limit_k_max 12
_diffrn_reflns_limit_k_min -19
_diffrn_reflns_limit_l_max 16
_diffrn_reflns_limit_l_min -19
_diffrn_reflns_number 16940
_diffrn_reflns_theta_full 24.98
_diffrn_reflns_theta_max 24.98
_diffrn_reflns_theta_min 1.28
_diffrn_standards_decay_% none
_diffrn_standards_interval_count none
_diffrn_standards_interval_time none
_diffrn_standards_number none
_exptl_absorpt_coefficient_mu 1.908
_exptl_absorpt_correction_T_max 1.0000
_exptl_absorpt_correction_T_min .7992
_exptl_absorpt_correction_type empirical
_exptl_absorpt_process_details 'SADABS (Sheldrick, 1996)'
_exptl_crystal_colour yellow
_exptl_crystal_density_diffrn 1.784
_exptl_crystal_density_method 'not measured'
_exptl_crystal_description block
_exptl_crystal_F_000 1716
_exptl_crystal_size_max .42
_exptl_crystal_size_mid .35
_exptl_crystal_size_min .31
_refine_diff_density_max 0.968
_refine_diff_density_min -0.788
_refine_diff_density_rms 0.131
_refine_ls_extinction_method none
_refine_ls_goodness_of_fit_ref 1.163
_refine_ls_hydrogen_treatment mixed
_refine_ls_matrix_type full
_refine_ls_number_parameters 742
_refine_ls_number_reflns 11332
_refine_ls_number_restraints 0
_refine_ls_restrained_S_all 1.163
_refine_ls_R_factor_all 0.0898
_refine_ls_R_factor_gt 0.0570
_refine_ls_shift/su_max 0.009
_refine_ls_shift/su_mean 0.000
_refine_ls_structure_factor_coef Fsqd
_refine_ls_weighting_details 'calc w=1/[\s^2^(Fo^2^)+(0.0492P)^2^+14.8209P] where P=(Fo^2^+2Fc^2^)/3'
_refine_ls_weighting_scheme calc
_refine_ls_wR_factor_gt 0.1283
_refine_ls_wR_factor_ref 0.1533
_reflns_number_gt 8319
_reflns_number_total 11332
_reflns_threshold_expression >2sigma(I)
_cod_data_source_file b204369f.txt
_cod_data_source_block Ag2Pd
_cod_depositor_comments
;
The following automatic conversions were performed:

'_symmetry_cell_setting' value 'Triclinic' changed to 'triclinic'
according to
/usr/data/users/saulius/automatic-downloads/retrospective/RSC/lib/dictionaries/cif_core.dic
dictionary named 'cif_core.dic' version 2.4.2 from 2011-04-26.

Automatic conversion script
Id: cif_fix_values 2281 2013-09-26 08:29:07Z andrius 
;
_cod_original_sg_symbol_H-M P-1
_cod_database_code 7114486

loop_
_symmetry_equiv_pos_as_xyz
'x, y, z'
'-x, -y, -z'

loop_
_atom_site_label
_atom_site_type_symbol
_atom_site_fract_x
_atom_site_fract_y
_atom_site_fract_z
_atom_site_U_iso_or_equiv
_atom_site_adp_type
_atom_site_occupancy
_atom_site_symmetry_multiplicity
_atom_site_calc_flag
_atom_site_refinement_flags
Sb1 Sb 0.76689(7) 0.43126(6) 0.49295(7) 0.0995(3) Uani 1 1 d .
Sb2 Sb 1.0000 0.0000 1.0000 0.0712(3) Uani 1 2 d S
Sb3 Sb 0.5000 0.0000 0.5000 0.0551(2) Uani 1 2 d S
Pd Pd 0.54663(6) 0.57967(4) 0.72746(5) 0.0586(2) Uani 1 1 d .
Ag1 Ag 0.68652(5) 0.65267(4) 0.84317(4) 0.05168(18) Uani 1 1 d .
Ag2 Ag 0.67102(5) 0.80000(4) 0.69903(4) 0.04605(17) Uani 1 1 d .
F11 F 0.7505(10) 0.3451(10) 0.4456(11) 0.266(9) Uani 1 1 d .
F12 F 0.8970(11) 0.3937(14) 0.5024(17) 0.342(13) Uani 1 1 d .
F13 F 0.828(2) 0.4971(12) 0.3978(10) 0.330(12) Uani 1 1 d .
F14 F 0.7212(19) 0.3654(9) 0.5970(10) 0.311(11) Uani 1 1 d .
F15 F 0.6283(9) 0.4586(10) 0.4911(12) 0.260(8) Uani 1 1 d .
F16 F 0.7723(9) 0.5127(7) 0.5519(8) 0.181(5) Uani 1 1 d .
F21 F 1.1344(5) 0.0319(6) 1.0133(5) 0.124(3) Uani 1 1 d .
F22 F 1.0561(10) -0.0991(8) 0.9970(16) 0.309(12) Uani 1 1 d .
F23 F 1.0380(8) 0.0333(14) 0.8903(6) 0.296(11) Uani 1 1 d .
F31 F 0.5857(4) -0.0687(4) 0.5725(4) 0.0788(16) Uani 1 1 d .
F32 F 0.4947(8) -0.0853(5) 0.4447(5) 0.138(3) Uani 1 1 d .
F33 F 0.6201(5) 0.0425(6) 0.4251(5) 0.137(3) Uani 1 1 d .
S1 S 0.49533(17) 0.71570(13) 0.72218(15) 0.0538(5) Uani 1 1 d .
S2 S 0.5352(2) 0.54848(15) 0.87114(17) 0.0681(7) Uani 1 1 d .
P1 P 0.64672(17) 0.75314(13) 0.93559(13) 0.0453(5) Uani 1 1 d .
P2 P 0.65447(16) 0.90669(12) 0.78832(13) 0.0415(5) Uani 1 1 d .
P3 P 0.83738(16) 0.75973(13) 0.61477(14) 0.0450(5) Uani 1 1 d .
P4 P 0.86435(17) 0.62040(14) 0.77058(15) 0.0516(5) Uani 1 1 d .
C1 C 0.7004(6) 0.8605(5) 0.8894(5) 0.0450(18) Uani 1 1 d .
H1B H 0.6772 0.8960 0.9288 0.054 Uiso 1 1 calc R
H1C H 0.7781 0.8582 0.8804 0.054 Uiso 1 1 calc R
C01 C 0.445(2) 0.275(2) 0.6917(14) 0.159(9) Uani 1 1 d .
C2 C 0.8753(6) 0.6500(5) 0.6547(5) 0.0486(19) Uani 1 1 d .
H2B H 0.9486 0.6410 0.6295 0.058 Uiso 1 1 calc R
H2C H 0.8295 0.6136 0.6371 0.058 Uiso 1 1 calc R
C02 C 0.448(3) 0.1902(16) 0.7013(17) 0.244(14) Uani 1 1 d .
H02A H 0.4899 0.1656 0.7447 0.366 Uiso 1 1 calc R
H02B H 0.4810 0.1769 0.6490 0.366 Uiso 1 1 calc R
H02C H 0.3769 0.1682 0.7170 0.366 Uiso 1 1 calc R
C3 C 0.4550(9) 0.7367(7) 0.6175(7) 0.078(3) Uani 1 1 d .
H3A H 0.3836 0.7150 0.6225 0.094 Uiso 1 1 calc R
H3B H 0.4530 0.7969 0.5945 0.094 Uiso 1 1 calc R
C4 C 0.5317(10) 0.6965(8) 0.5588(7) 0.094(4) Uani 1 1 d .
H4A H 0.5057 0.7035 0.5054 0.113 Uiso 1 1 calc R
H4B H 0.6011 0.7233 0.5477 0.113 Uiso 1 1 calc R
C5 C 0.5979(10) 0.4419(6) 0.8824(9) 0.098(4) Uani 1 1 d .
H5A H 0.6747 0.4466 0.8792 0.118 Uiso 1 1 calc R
H5B H 0.5696 0.4072 0.9374 0.118 Uiso 1 1 calc R
C6 C 0.5767(12) 0.4012(7) 0.8158(10) 0.111(5) Uani 1 1 d .
H6A H 0.6218 0.3516 0.8166 0.133 Uiso 1 1 calc R
H6B H 0.5025 0.3832 0.8280 0.133 Uiso 1 1 calc R
C11 C 0.5120(6) 0.7730(5) 0.9877(5) 0.0443(18) Uani 1 1 d .
C12 C 0.4962(7) 0.8054(6) 1.0600(6) 0.058(2) Uani 1 1 d .
H12A H 0.5548 0.8128 1.0849 0.070 Uiso 1 1 calc R
C13 C 0.3948(8) 0.8266(6) 1.0952(6) 0.069(3) Uani 1 1 d .
H13A H 0.3853 0.8470 1.1441 0.083 Uiso 1 1 calc R
C14 C 0.3079(8) 0.8179(6) 1.0581(6) 0.067(3) Uani 1 1 d .
H14A H 0.2398 0.8333 1.0811 0.081 Uiso 1 1 calc R
C15 C 0.3220(7) 0.7866(7) 0.9877(7) 0.072(3) Uani 1 1 d .
H15A H 0.2628 0.7806 0.9629 0.086 Uiso 1 1 calc R
C16 C 0.4234(7) 0.7631(5) 0.9516(6) 0.058(2) Uani 1 1 d .
H16A H 0.4315 0.7410 0.9038 0.070 Uiso 1 1 calc R
C21 C 0.7188(7) 0.7109(5) 1.0240(6) 0.054(2) Uani 1 1 d .
C22 C 0.7827(8) 0.7577(7) 1.0561(7) 0.074(3) Uani 1 1 d .
H22A H 0.7926 0.8148 1.0322 0.089 Uiso 1 1 calc R
C23 C 0.8317(9) 0.7187(9) 1.1239(8) 0.093(4) Uani 1 1 d .
H23A H 0.8758 0.7504 1.1444 0.112 Uiso 1 1 calc R
C24 C 0.8184(10) 0.6370(10) 1.1615(8) 0.103(4) Uani 1 1 d .
H24A H 0.8510 0.6130 1.2081 0.123 Uiso 1 1 calc R
C25 C 0.7559(11) 0.5898(9) 1.1300(9) 0.106(4) Uani 1 1 d .
H25A H 0.7464 0.5330 1.1551 0.127 Uiso 1 1 calc R
C26 C 0.7060(9) 0.6262(7) 1.0602(7) 0.082(3) Uani 1 1 d .
H26A H 0.6647 0.5935 1.0384 0.099 Uiso 1 1 calc R
C31 C 0.5172(6) 0.9420(5) 0.8148(5) 0.0440(18) Uani 1 1 d .
C32 C 0.4420(7) 0.9278(5) 0.7668(6) 0.055(2) Uani 1 1 d .
H32A H 0.4625 0.9000 0.7233 0.066 Uiso 1 1 calc R
C33 C 0.3363(7) 0.9549(6) 0.7835(7) 0.068(3) Uani 1 1 d .
H33A H 0.2865 0.9446 0.7515 0.082 Uiso 1 1 calc R
C34 C 0.3053(8) 0.9964(6) 0.8465(7) 0.073(3) Uani 1 1 d .
H34A H 0.2351 1.0157 0.8565 0.088 Uiso 1 1 calc R
C35 C 0.3784(9) 1.0096(7) 0.8952(7) 0.077(3) Uani 1 1 d .
H35A H 0.3561 1.0362 0.9393 0.092 Uiso 1 1 calc R
C36 C 0.4835(8) 0.9843(5) 0.8801(6) 0.060(2) Uani 1 1 d .
H36A H 0.5322 0.9950 0.9128 0.072 Uiso 1 1 calc R
C41 C 0.7277(7) 1.0058(5) 0.7511(5) 0.048(2) Uani 1 1 d .
C42 C 0.8101(8) 1.0284(5) 0.7858(6) 0.064(3) Uani 1 1 d .
H42A H 0.8299 0.9927 0.8337 0.077 Uiso 1 1 calc R
C43 C 0.8641(9) 1.1032(7) 0.7508(8) 0.079(3) Uani 1 1 d .
H43A H 0.9198 1.1172 0.7752 0.095 Uiso 1 1 calc R
C44 C 0.8368(10) 1.1558(7) 0.6818(8) 0.091(4) Uani 1 1 d .
H44A H 0.8759 1.2046 0.6568 0.110 Uiso 1 1 calc R
C45 C 0.7522(13) 1.1377(8) 0.6485(8) 0.121(5) Uani 1 1 d .
H45A H 0.7304 1.1761 0.6031 0.145 Uiso 1 1 calc R
C46 C 0.6975(10) 1.0620(7) 0.6819(7) 0.092(4) Uani 1 1 d .
H46A H 0.6408 1.0493 0.6576 0.111 Uiso 1 1 calc R
C51 C 0.9544(6) 0.8223(5) 0.6130(5) 0.050(2) Uani 1 1 d .
C52 C 1.0575(8) 0.7986(6) 0.5878(7) 0.077(3) Uani 1 1 d .
H52A H 1.0702 0.7469 0.5736 0.093 Uiso 1 1 calc R
C53 C 1.1420(8) 0.8496(8) 0.5830(8) 0.088(4) Uani 1 1 d .
H53A H 1.2113 0.8326 0.5647 0.106 Uiso 1 1 calc R
C54 C 1.1260(9) 0.9244(8) 0.6047(8) 0.091(4) Uani 1 1 d .
H54A H 1.1837 0.9582 0.6035 0.110 Uiso 1 1 calc R
C55 C 1.0236(10) 0.9492(9) 0.6283(12) 0.142(7) Uani 1 1 d .
H55A H 1.0110 1.0008 0.6429 0.171 Uiso 1 1 calc R
C56 C 0.9383(9) 0.8989(8) 0.6307(10) 0.109(5) Uani 1 1 d .
H56A H 0.8687 0.9179 0.6447 0.131 Uiso 1 1 calc R
C61 C 0.8347(7) 0.7691(6) 0.5013(5) 0.053(2) Uani 1 1 d .
C62 C 0.8004(11) 0.8440(7) 0.4572(7) 0.091(4) Uani 1 1 d .
H62A H 0.7769 0.8862 0.4854 0.109 Uiso 1 1 calc R
C63 C 0.8001(15) 0.8578(9) 0.3719(9) 0.129(6) Uani 1 1 d .
H63A H 0.7773 0.9096 0.3429 0.154 Uiso 1 1 calc R
C64 C 0.8323(14) 0.7977(11) 0.3297(9) 0.120(5) Uani 1 1 d .
H64A H 0.8315 0.8080 0.2718 0.144 Uiso 1 1 calc R
C65 C 0.8656(12) 0.7228(11) 0.3707(9) 0.116(5) Uani 1 1 d .
H65A H 0.8866 0.6809 0.3417 0.139 Uiso 1 1 calc R
C66 C 0.8685(10) 0.7078(8) 0.4588(7) 0.087(3) Uani 1 1 d .
H66A H 0.8933 0.6566 0.4874 0.104 Uiso 1 1 calc R
C71 C 0.9860(7) 0.6624(6) 0.7917(6) 0.057(2) Uani 1 1 d .
C72 C 0.9811(9) 0.7281(8) 0.8315(8) 0.091(4) Uani 1 1 d .
H72A H 0.9145 0.7479 0.8527 0.110 Uiso 1 1 calc R
C73 C 1.0745(13) 0.7658(10) 0.8406(10) 0.121(5) Uani 1 1 d .
H73A H 1.0707 0.8138 0.8620 0.145 Uiso 1 1 calc R
C74 C 1.1702(12) 0.7306(10) 0.8175(9) 0.104(4) Uani 1 1 d .
H74A H 1.2323 0.7525 0.8273 0.125 Uiso 1 1 calc R
C75 C 1.1783(9) 0.6634(8) 0.7800(8) 0.093(4) Uani 1 1 d .
H75A H 1.2453 0.6408 0.7642 0.111 Uiso 1 1 calc R
C76 C 1.0876(7) 0.6293(7) 0.7657(7) 0.076(3) Uani 1 1 d .
H76A H 1.0933 0.5847 0.7391 0.091 Uiso 1 1 calc R
C81 C 0.8874(7) 0.5076(6) 0.7964(7) 0.068(3) Uani 1 1 d .
C82 C 0.8908(9) 0.4696(8) 0.8805(9) 0.098(4) Uani 1 1 d .
H82A H 0.8876 0.5020 0.9204 0.117 Uiso 1 1 calc R
C83 C 0.8993(11) 0.3808(11) 0.9051(13) 0.134(7) Uani 1 1 d .
H83A H 0.9026 0.3552 0.9613 0.160 Uiso 1 1 calc R
C84 C 0.9026(13) 0.3323(10) 0.8474(18) 0.150(10) Uani 1 1 d .
H84A H 0.9069 0.2741 0.8641 0.180 Uiso 1 1 calc R
C85 C 0.8996(12) 0.3694(9) 0.7678(15) 0.134(7) Uani 1 1 d .
H85A H 0.9019 0.3361 0.7288 0.161 Uiso 1 1 calc R
C86 C 0.8933(8) 0.4560(6) 0.7393(9) 0.089(4) Uani 1 1 d .
H86A H 0.8930 0.4796 0.6822 0.107 Uiso 1 1 calc R
N1 N 0.5426(7) 0.6056(6) 0.5975(6) 0.086(3) Uani 1 1 d .
H1A H 0.6033 0.5859 0.5714 0.103 Uiso 1 1 calc R
H1D H 0.4872 0.5780 0.5887 0.103 Uiso 1 1 calc R
N01 N 0.439(2) 0.3474(18) 0.682(2) 0.252(13) Uani 1 1 d .
N2 N 0.5963(8) 0.4554(5) 0.7329(7) 0.099(3) Uani 1 1 d .
H2A H 0.5625 0.4346 0.6984 0.118 Uiso 1 1 calc R
H2D H 0.6671 0.4550 0.7132 0.118 Uiso 1 1 calc R

loop_
_atom_site_aniso_label
_atom_site_aniso_U_11
_atom_site_aniso_U_22
_atom_site_aniso_U_33
_atom_site_aniso_U_23
_atom_site_aniso_U_13
_atom_site_aniso_U_12
Sb1 0.0761(5) 0.1106(7) 0.1352(8) -0.0809(6) -0.0124(5) 0.0121(5)
Sb2 0.0492(5) 0.0967(8) 0.0776(7) -0.0394(6) -0.0103(5) -0.0027(5)
Sb3 0.0509(5) 0.0624(5) 0.0500(5) -0.0029(4) -0.0144(4) -0.0060(4)
Pd 0.0577(4) 0.0460(4) 0.0741(5) -0.0202(3) -0.0064(4) -0.0038(3)
Ag1 0.0526(4) 0.0447(4) 0.0564(4) -0.0132(3) -0.0026(3) -0.0020(3)
Ag2 0.0433(3) 0.0473(4) 0.0488(4) -0.0159(3) -0.0045(3) 0.0017(3)
F11 0.179(11) 0.309(17) 0.41(2) -0.290(18) -0.045(12) -0.004(11)
F12 0.146(11) 0.41(3) 0.57(4) -0.29(3) -0.109(16) 0.120(14)
F13 0.49(3) 0.269(19) 0.190(14) -0.066(13) 0.118(18) -0.09(2)
F14 0.50(3) 0.190(13) 0.203(14) -0.041(11) 0.044(17) 0.058(16)
F15 0.139(9) 0.291(16) 0.45(2) -0.227(17) -0.141(12) 0.089(10)
F16 0.175(9) 0.172(9) 0.234(12) -0.142(9) 0.004(8) -0.031(7)
F21 0.070(4) 0.185(8) 0.133(6) -0.059(6) -0.025(4) -0.030(5)
F22 0.141(10) 0.168(11) 0.69(4) -0.214(18) -0.100(16) 0.028(8)
F23 0.086(6) 0.66(3) 0.105(7) -0.005(13) -0.024(5) -0.058(12)
F31 0.074(4) 0.087(4) 0.072(4) 0.001(3) -0.030(3) 0.010(3)
F32 0.211(9) 0.098(5) 0.138(7) -0.046(5) -0.103(7) 0.036(6)
F33 0.070(4) 0.199(9) 0.101(5) 0.039(5) -0.001(4) -0.007(5)
S1 0.0492(12) 0.0448(12) 0.0688(14) -0.0139(10) -0.0103(10) -0.0065(9)
S2 0.0613(15) 0.0559(14) 0.0791(17) -0.0017(12) -0.0039(12) -0.0152(11)
P1 0.0474(12) 0.0428(11) 0.0458(12) -0.0108(9) -0.0064(9) -0.0013(9)
P2 0.0440(11) 0.0381(11) 0.0434(11) -0.0130(9) -0.0034(9) -0.0035(9)
P3 0.0398(11) 0.0450(12) 0.0526(13) -0.0202(10) -0.0021(9) 0.0000(9)
P4 0.0432(12) 0.0471(12) 0.0635(14) -0.0141(11) -0.0039(10) -0.0002(10)
C1 0.051(5) 0.040(4) 0.046(5) -0.012(4) -0.010(4) -0.001(4)
C01 0.155(18) 0.21(3) 0.136(16) -0.09(2) 0.000(13) -0.03(2)
C2 0.042(4) 0.046(5) 0.061(5) -0.020(4) -0.007(4) -0.001(4)
C02 0.38(4) 0.18(2) 0.22(3) -0.07(2) -0.13(3) 0.03(3)
C3 0.082(7) 0.064(6) 0.092(8) -0.001(6) -0.040(6) -0.015(6)
C4 0.097(9) 0.114(10) 0.071(8) -0.004(7) -0.026(7) -0.033(8)
C5 0.090(9) 0.046(6) 0.137(12) 0.019(7) -0.012(8) -0.004(6)
C6 0.119(11) 0.051(7) 0.155(14) -0.028(8) 0.003(10) -0.002(7)
C11 0.050(5) 0.037(4) 0.046(5) -0.011(3) -0.005(4) -0.003(3)
C12 0.055(5) 0.062(6) 0.061(6) -0.021(5) -0.009(4) -0.005(4)
C13 0.076(7) 0.064(6) 0.067(6) -0.025(5) 0.005(5) -0.004(5)
C14 0.051(6) 0.075(7) 0.069(7) -0.015(5) 0.008(5) -0.001(5)
C15 0.045(5) 0.091(8) 0.077(7) -0.014(6) -0.007(5) -0.007(5)
C16 0.064(6) 0.051(5) 0.056(5) -0.011(4) 0.000(4) -0.008(4)
C21 0.050(5) 0.054(5) 0.056(5) -0.008(4) -0.010(4) 0.000(4)
C22 0.076(7) 0.072(7) 0.081(7) -0.024(6) -0.025(6) 0.009(5)
C23 0.080(8) 0.120(11) 0.089(9) -0.025(8) -0.043(7) 0.014(7)
C24 0.089(9) 0.140(13) 0.077(8) -0.003(8) -0.044(7) 0.014(9)
C25 0.103(10) 0.093(9) 0.102(10) 0.022(8) -0.030(8) 0.016(8)
C26 0.070(7) 0.088(8) 0.084(8) 0.000(6) -0.024(6) -0.007(6)
C31 0.043(4) 0.033(4) 0.053(5) -0.008(4) -0.003(4) -0.004(3)
C32 0.054(5) 0.056(5) 0.054(5) -0.011(4) -0.007(4) -0.003(4)
C33 0.047(5) 0.078(7) 0.077(7) -0.013(6) -0.010(5) -0.002(5)
C34 0.052(6) 0.076(7) 0.082(7) -0.016(6) 0.008(5) 0.020(5)
C35 0.076(7) 0.075(7) 0.081(7) -0.037(6) 0.006(6) 0.015(6)
C36 0.066(6) 0.052(5) 0.068(6) -0.026(5) -0.007(5) 0.002(4)
C41 0.055(5) 0.042(4) 0.050(5) -0.019(4) 0.001(4) -0.008(4)
C42 0.078(7) 0.046(5) 0.069(6) -0.006(4) -0.016(5) -0.021(5)
C43 0.080(7) 0.072(7) 0.091(8) -0.020(6) -0.021(6) -0.019(6)
C44 0.105(9) 0.076(8) 0.086(8) -0.004(7) -0.004(7) -0.047(7)
C45 0.173(14) 0.095(9) 0.090(9) 0.023(7) -0.052(10) -0.063(10)
C46 0.105(9) 0.078(7) 0.089(8) 0.012(6) -0.038(7) -0.045(7)
C51 0.040(4) 0.048(5) 0.064(5) -0.023(4) 0.002(4) -0.008(4)
C52 0.054(6) 0.063(6) 0.116(9) -0.039(6) 0.009(6) -0.003(5)
C53 0.042(6) 0.102(9) 0.120(10) -0.037(8) 0.006(6) -0.016(6)
C54 0.058(7) 0.093(9) 0.132(11) -0.047(8) -0.005(6) -0.026(6)
C55 0.068(8) 0.108(10) 0.28(2) -0.131(13) 0.027(10) -0.022(7)
C56 0.050(6) 0.096(9) 0.193(15) -0.082(10) 0.019(7) -0.017(6)
C61 0.047(5) 0.072(6) 0.047(5) -0.027(5) -0.002(4) -0.008(4)
C62 0.146(11) 0.070(7) 0.063(7) -0.019(6) -0.031(7) 0.012(7)
C63 0.234(19) 0.084(9) 0.078(9) -0.018(8) -0.058(11) 0.014(10)
C64 0.181(16) 0.123(12) 0.063(8) -0.026(9) -0.032(9) 0.006(11)
C65 0.138(13) 0.144(14) 0.081(9) -0.062(10) -0.013(9) 0.008(11)
C66 0.106(9) 0.092(8) 0.070(7) -0.040(6) -0.011(6) 0.020(7)
C71 0.050(5) 0.064(6) 0.054(5) -0.004(4) -0.012(4) -0.003(4)
C72 0.071(7) 0.121(10) 0.103(9) -0.066(8) -0.017(6) -0.003(7)
C73 0.118(12) 0.124(12) 0.153(14) -0.077(11) -0.049(11) 0.003(10)
C74 0.095(10) 0.120(11) 0.113(11) -0.027(9) -0.051(8) -0.026(9)
C75 0.054(6) 0.107(10) 0.108(10) -0.005(8) -0.012(6) -0.013(6)
C76 0.049(6) 0.074(7) 0.104(8) -0.019(6) -0.011(5) -0.007(5)
C81 0.043(5) 0.051(6) 0.101(8) -0.007(6) -0.001(5) -0.002(4)
C82 0.067(7) 0.086(9) 0.121(11) 0.004(8) 0.002(7) -0.001(6)
C83 0.078(9) 0.094(11) 0.180(18) 0.049(11) 0.003(10) 0.001(9)
C84 0.082(10) 0.050(9) 0.29(3) 0.000(13) -0.015(14) 0.006(8)
C85 0.105(11) 0.058(9) 0.24(2) -0.034(11) -0.037(13) 0.004(8)
C86 0.063(7) 0.054(6) 0.151(12) -0.034(7) -0.006(7) -0.001(5)
N1 0.081(6) 0.108(8) 0.082(6) -0.050(6) -0.016(5) 0.007(5)
N01 0.19(2) 0.27(3) 0.35(3) -0.16(3) -0.05(2) -0.02(2)
N2 0.101(7) 0.056(6) 0.135(9) -0.032(6) 0.006(7) 0.003(5)

loop_
_atom_type_symbol
_atom_type_description
_atom_type_scat_dispersion_real
_atom_type_scat_dispersion_imag
_atom_type_scat_source
C C 0.0033 0.0016 'International Tables Vol C Tables 4.2.6.8 and 6.1.1.4'
H H 0.0000 0.0000 'International Tables Vol C Tables 4.2.6.8 and 6.1.1.4'
N N 0.0061 0.0033 'International Tables Vol C Tables 4.2.6.8 and 6.1.1.4'
F F 0.0171 0.0103 'International Tables Vol C Tables 4.2.6.8 and 6.1.1.4'
P P 0.1023 0.0942 'International Tables Vol C Tables 4.2.6.8 and 6.1.1.4'
S S 0.1246 0.1234 'International Tables Vol C Tables 4.2.6.8 and 6.1.1.4'
Pd Pd -0.9988 1.0072 'International Tables Vol C Tables 4.2.6.8 and 6.1.1.4'
Ag Ag -0.8971 1.1015 'International Tables Vol C Tables 4.2.6.8 and 6.1.1.4'
Sb Sb -0.5866 1.5461 'International Tables Vol C Tables 4.2.6.8 and 6.1.1.4'

loop_
_geom_angle_atom_site_label_1
_geom_angle_atom_site_label_2
_geom_angle_atom_site_label_3
_geom_angle
_geom_angle_site_symmetry_1
_geom_angle_site_symmetry_3
F12 Sb1 F13 84.9(11) . .
F12 Sb1 F15 173.5(10) . .
F13 Sb1 F15 101.1(11) . .
F12 Sb1 F11 87.4(7) . .
F13 Sb1 F11 94.4(8) . .
F15 Sb1 F11 89.6(6) . .
F12 Sb1 F14 88.4(11) . .
F13 Sb1 F14 171.8(11) . .
F15 Sb1 F14 85.8(9) . .
F11 Sb1 F14 90.0(8) . .
F12 Sb1 F16 95.0(7) . .
F13 Sb1 F16 92.1(7) . .
F15 Sb1 F16 87.5(5) . .
F11 Sb1 F16 173.2(7) . .
F14 Sb1 F16 83.7(7) . .
F22 Sb2 F22 180.000(2) 2_757 .
F22 Sb2 F23 89.7(10) 2_757 .
F22 Sb2 F23 90.3(10) . .
F22 Sb2 F23 90.3(10) 2_757 2_757
F22 Sb2 F23 89.7(10) . 2_757
F23 Sb2 F23 180.000(2) . 2_757
F22 Sb2 F21 87.1(5) 2_757 2_757
F22 Sb2 F21 92.9(5) . 2_757
F23 Sb2 F21 91.2(4) . 2_757
F23 Sb2 F21 88.8(4) 2_757 2_757
F22 Sb2 F21 92.9(5) 2_757 .
F22 Sb2 F21 87.1(5) . .
F23 Sb2 F21 88.8(4) . .
F23 Sb2 F21 91.2(4) 2_757 .
F21 Sb2 F21 180.000(1) 2_757 .
F33 Sb3 F33 180.0(7) . 2_656
F33 Sb3 F32 90.2(5) . .
F33 Sb3 F32 89.8(5) 2_656 .
F33 Sb3 F32 89.8(5) . 2_656
F33 Sb3 F32 90.2(5) 2_656 2_656
F32 Sb3 F32 180.0(4) . 2_656
F33 Sb3 F31 90.9(3) . .
F33 Sb3 F31 89.1(3) 2_656 .
F32 Sb3 F31 89.8(3) . .
F32 Sb3 F31 90.2(3) 2_656 .
F33 Sb3 F31 89.1(3) . 2_656
F33 Sb3 F31 90.9(3) 2_656 2_656
F32 Sb3 F31 90.2(3) . 2_656
F32 Sb3 F31 89.8(3) 2_656 2_656
F31 Sb3 F31 180.0(3) . 2_656
N2 Pd N1 93.6(4) . .
N2 Pd S1 178.9(3) . .
N1 Pd S1 86.9(3) . .
N2 Pd S2 86.7(3) . .
N1 Pd S2 174.9(3) . .
S1 Pd S2 92.92(9) . .
N2 Pd Ag1 106.5(3) . .
N1 Pd Ag1 133.6(3) . .
S1 Pd Ag1 72.54(6) . .
S2 Pd Ag1 50.87(6) . .
P4 Ag1 P1 126.42(8) . .
P4 Ag1 S2 119.91(8) . .
P1 Ag1 S2 110.57(8) . .
P4 Ag1 Ag2 88.91(6) . .
P1 Ag1 Ag2 86.32(5) . .
S2 Ag1 Ag2 113.95(7) . .
P4 Ag1 Pd 96.80(6) . .
P1 Ag1 Pd 133.43(6) . .
S2 Ag1 Pd 44.34(6) . .
Ag2 Ag1 Pd 77.12(2) . .
P3 Ag2 P2 126.35(7) . .
P3 Ag2 S1 121.18(7) . .
P2 Ag2 S1 111.84(7) . .
P3 Ag2 Ag1 92.51(6) . .
P2 Ag2 Ag1 94.69(5) . .
S1 Ag2 Ag1 73.71(5) . .
C3 S1 Pd 96.6(4) . .
C3 S1 Ag2 104.5(4) . .
Pd S1 Ag2 106.02(9) . .
C5 S2 Pd 97.2(5) . .
C5 S2 Ag1 106.9(4) . .
Pd S2 Ag1 84.78(8) . .
C11 P1 C21 103.4(4) . .
C11 P1 C1 102.9(4) . .
C21 P1 C1 105.1(4) . .
C11 P1 Ag1 123.7(3) . .
C21 P1 Ag1 104.5(3) . .
C1 P1 Ag1 115.4(3) . .
C31 P2 C41 102.4(4) . .
C31 P2 C1 106.3(4) . .
C41 P2 C1 103.1(4) . .
C31 P2 Ag2 113.2(3) . .
C41 P2 Ag2 120.8(3) . .
C1 P2 Ag2 109.8(3) . .
C51 P3 C2 105.9(4) . .
C51 P3 C61 102.7(4) . .
C2 P3 C61 104.8(4) . .
C51 P3 Ag2 114.2(3) . .
C2 P3 Ag2 111.9(3) . .
C61 P3 Ag2 116.3(3) . .
C81 P4 C71 103.0(4) . .
C81 P4 C2 105.3(5) . .
C71 P4 C2 104.3(4) . .
C81 P4 Ag1 109.5(3) . .
C71 P4 Ag1 120.8(3) . .
C2 P4 Ag1 112.5(3) . .
P2 C1 P1 111.5(4) . .
N01 C01 C02 178(3) . .
P3 C2 P4 113.1(4) . .
C4 C3 S1 110.7(8) . .
N1 C4 C3 109.6(9) . .
C6 C5 S2 111.4(9) . .
N2 C6 C5 112.9(10) . .
C16 C11 C12 118.4(8) . .
C16 C11 P1 120.2(6) . .
C12 C11 P1 121.2(6) . .
C13 C12 C11 120.9(9) . .
C14 C13 C12 120.3(9) . .
C15 C14 C13 119.6(9) . .
C14 C15 C16 121.4(9) . .
C11 C16 C15 119.4(9) . .
C26 C21 C22 119.3(9) . .
C26 C21 P1 116.1(7) . .
C22 C21 P1 124.6(7) . .
C23 C22 C21 119.1(11) . .
C24 C23 C22 122.8(12) . .
C23 C24 C25 118.7(11) . .
C24 C25 C26 120.7(12) . .
C21 C26 C25 119.4(11) . .
C32 C31 C36 118.4(8) . .
C32 C31 P2 118.2(6) . .
C36 C31 P2 123.4(7) . .
C33 C32 C31 120.4(9) . .
C34 C33 C32 120.4(9) . .
C33 C34 C35 119.7(9) . .
C36 C35 C34 121.4(9) . .
C35 C36 C31 119.6(9) . .
C42 C41 C46 117.8(8) . .
C42 C41 P2 125.3(7) . .
C46 C41 P2 116.9(7) . .
C41 C42 C43 121.1(9) . .
C44 C43 C42 120.6(10) . .
C43 C44 C45 119.8(10) . .
C44 C45 C46 120.6(12) . .
C41 C46 C45 119.9(10) . .
C56 C51 C52 117.9(8) . .
C56 C51 P3 118.6(7) . .
C52 C51 P3 123.2(7) . .
C51 C52 C53 121.2(9) . .
C54 C53 C52 120.7(10) . .
C53 C54 C55 118.5(10) . .
C54 C55 C56 120.7(11) . .
C51 C56 C55 120.8(10) . .
C62 C61 C66 118.6(9) . .
C62 C61 P3 116.9(7) . .
C66 C61 P3 124.4(8) . .
C61 C62 C63 120.9(11) . .
C64 C63 C62 121.0(13) . .
C65 C64 C63 120.1(13) . .
C64 C65 C66 119.8(13) . .
C61 C66 C65 119.6(12) . .
C72 C71 C76 118.3(9) . .
C72 C71 P4 121.1(8) . .
C76 C71 P4 120.6(8) . .
C71 C72 C73 121.4(11) . .
C74 C73 C72 118.4(13) . .
C73 C74 C75 121.7(12) . .
C74 C75 C76 120.2(12) . .
C75 C76 C71 119.7(11) . .
C82 C81 C86 117.9(11) . .
C82 C81 P4 117.1(9) . .
C86 C81 P4 124.8(9) . .
C81 C82 C83 119.3(15) . .
C84 C83 C82 121.0(18) . .
C85 C84 C83 118.9(16) . .
C84 C85 C86 122.9(19) . .
C85 C86 C81 119.9(15) . .
C4 N1 Pd 113.7(7) . .
C6 N2 Pd 114.6(8) . .

loop_
_geom_bond_atom_site_label_1
_geom_bond_atom_site_label_2
_geom_bond_distance
_geom_bond_site_symmetry_2
Sb1 F12 1.750(13) .
Sb1 F13 1.759(15) .
Sb1 F15 1.793(10) .
Sb1 F11 1.798(10) .
Sb1 F14 1.815(15) .
Sb1 F16 1.832(8) .
Sb2 F22 1.749(11) 2_757
Sb2 F22 1.749(11) .
Sb2 F23 1.751(10) .
Sb2 F23 1.751(10) 2_757
Sb2 F21 1.862(6) 2_757
Sb2 F21 1.862(6) .
Sb3 F33 1.839(7) .
Sb3 F33 1.839(7) 2_656
Sb3 F32 1.845(7) .
Sb3 F32 1.845(7) 2_656
Sb3 F31 1.888(5) .
Sb3 F31 1.888(5) 2_656
Pd N2 2.086(8) .
Pd N1 2.092(9) .
Pd S1 2.276(2) .
Pd S2 2.283(3) .
Pd Ag1 3.2524(10) .
Ag1 P4 2.460(2) .
Ag1 P1 2.471(2) .
Ag1 S2 2.534(2) .
Ag1 Ag2 2.9887(9) .
Ag2 P3 2.471(2) .
Ag2 P2 2.513(2) .
Ag2 S1 2.595(2) .
S1 C3 1.832(10) .
S2 C5 1.865(11) .
P1 C11 1.827(8) .
P1 C21 1.830(9) .
P1 C1 1.854(8) .
P2 C31 1.819(8) .
P2 C41 1.830(8) .
P2 C1 1.837(8) .
P3 C51 1.831(8) .
P3 C2 1.834(8) .
P3 C61 1.845(8) .
P4 C81 1.817(10) .
P4 C71 1.829(9) .
P4 C2 1.840(9) .
C01 N01 1.15(3) .
C01 C02 1.36(3) .
C3 C4 1.494(16) .
C4 N1 1.485(15) .
C5 C6 1.475(18) .
C6 N2 1.433(16) .
C11 C16 1.385(12) .
C11 C12 1.394(11) .
C12 C13 1.381(13) .
C13 C14 1.371(14) .
C14 C15 1.356(14) .
C15 C16 1.398(13) .
C21 C26 1.381(13) .
C21 C22 1.381(13) .
C22 C23 1.379(15) .
C23 C24 1.341(17) .
C24 C25 1.369(18) .
C25 C26 1.401(15) .
C31 C32 1.394(11) .
C31 C36 1.408(11) .
C32 C33 1.392(12) .
C33 C34 1.364(14) .
C34 C35 1.375(15) .
C35 C36 1.374(13) .
C41 C42 1.372(12) .
C41 C46 1.384(13) .
C42 C43 1.384(13) .
C43 C44 1.342(15) .
C44 C45 1.354(17) .
C45 C46 1.396(15) .
C51 C56 1.350(13) .
C51 C52 1.367(12) .
C52 C53 1.367(14) .
C53 C54 1.350(15) .
C54 C55 1.361(16) .
C55 C56 1.376(15) .
C61 C62 1.363(13) .
C61 C66 1.367(13) .
C62 C63 1.370(16) .
C63 C64 1.344(18) .
C64 C65 1.340(19) .
C65 C66 1.420(17) .
C71 C72 1.378(14) .
C71 C76 1.410(13) .
C72 C73 1.403(17) .
C73 C74 1.351(19) .
C74 C75 1.375(18) .
C75 C76 1.375(15) .
C81 C82 1.388(16) .
C81 C86 1.393(15) .
C82 C83 1.419(19) .
C83 C84 1.37(3) .
C84 C85 1.32(3) .
C85 C86 1.388(18) .
